data_7025487
loop_
_publ_author_name
'Hu, Minggang'
'Wang, Mei'
'Zhu, Hongjun'
'Zhang, Lu'
'Zhang, Hui'
'Sun, Licheng'

_publ_section_title
;
 Preparation and structures of enantiomeric dinuclear zirconium and
 hafnium complexes containing two homochiral N atoms, and their catalytic
 property for polymerization of rac-lactide.
;
_journal_issue 18
_journal_name_full 'Dalton transactions (Cambridge, England : 2003)'
_journal_page_first 4440
_journal_page_last 4446
_journal_paper_doi 10.1039/c001148g
_journal_volume 39
_journal_year 2010
_chemical_formula_sum 'C27 H34 N2 O2'
_chemical_formula_weight 418.56
_chemical_name_systematic
;
?
;
_space_group_IT_number 61
_symmetry_cell_setting orthorhombic
_symmetry_space_group_name_Hall '-P 2ac 2ab'
_symmetry_space_group_name_H-M 'P b c a'
_atom_sites_solution_hydrogens geom
_atom_sites_solution_primary direct
_atom_sites_solution_secondary difmap
_audit_creation_method SHELXL-97
_cell_angle_alpha 90.00
_cell_angle_beta 90.00
_cell_angle_gamma 90.00
_cell_formula_units_Z 8
_cell_length_a 10.309(4)
_cell_length_b 19.877(7)
_cell_length_c 23.543(8)
_cell_measurement_temperature 298(2)
_cell_volume 4824(3)
_computing_structure_refinement 'SHELXL-97 (Sheldrick, 1997)'
_computing_structure_solution 'SHELXS-97 (Sheldrick, 1990)'
_diffrn_ambient_temperature 298(2)
_diffrn_measured_fraction_theta_full 0.998
_diffrn_measured_fraction_theta_max 0.998
_diffrn_radiation_monochromator graphite
_diffrn_radiation_source 'fine-focus sealed tube'
_diffrn_radiation_type MoK\a
_diffrn_radiation_wavelength 0.71073
_diffrn_reflns_av_R_equivalents 0.0738
_diffrn_reflns_av_sigmaI/netI 0.0531
_diffrn_reflns_limit_h_max 11
_diffrn_reflns_limit_h_min -12
_diffrn_reflns_limit_k_max 24
_diffrn_reflns_limit_k_min -23
_diffrn_reflns_limit_l_max 28
_diffrn_reflns_limit_l_min -28
_diffrn_reflns_number 30162
_diffrn_reflns_theta_full 25.50
_diffrn_reflns_theta_max 25.50
_diffrn_reflns_theta_min 2.05
_exptl_absorpt_coefficient_mu 0.072
_exptl_absorpt_correction_T_max 0.793
_exptl_absorpt_correction_T_min 0.572
_exptl_absorpt_correction_type empirical
_exptl_crystal_density_diffrn 1.153
_exptl_crystal_density_method 'not measured'
_exptl_crystal_F_000 1808
_exptl_crystal_size_max 0.88
_exptl_crystal_size_mid 0.52
_exptl_crystal_size_min 0.28
_refine_diff_density_max 0.216
_refine_diff_density_min -0.278
_refine_diff_density_rms 0.048
_refine_ls_extinction_coef 0.00071(14)
_refine_ls_extinction_expression Fc^*^=kFc[1+0.001xFc^2^\l^3^/sin(2\q)]^-1/4^
_refine_ls_extinction_method SHELXL
_refine_ls_goodness_of_fit_ref 1.009
_refine_ls_hydrogen_treatment mixed
_refine_ls_matrix_type full
_refine_ls_number_parameters 312
_refine_ls_number_reflns 4489
_refine_ls_number_restraints 42
_refine_ls_restrained_S_all 1.011
_refine_ls_R_factor_all 0.1676
_refine_ls_R_factor_gt 0.0641
_refine_ls_shift/su_max 0.000
_refine_ls_shift/su_mean 0.000
_refine_ls_structure_factor_coef Fsqd
_refine_ls_weighting_details 'calc w=1/[\s^2^(Fo^2^)+(0.0101P)^2^+6.8250P] where P=(Fo^2^+2Fc^2^)/3'
_refine_ls_weighting_scheme calc
_refine_ls_wR_factor_gt 0.1204
_refine_ls_wR_factor_ref 0.1411
_reflns_number_gt 2161
_reflns_number_total 4489
_reflns_threshold_expression >2sigma(I)
_cod_data_source_file c001148g.txt
_cod_data_source_block H2L
_cod_depositor_comments
;
The following automatic conversions were performed:

'_symmetry_cell_setting' value 'Orthorhombic' changed to
'orthorhombic' according to
/home/saulius/struct/CIF-dictionaries/cif_core.dic dictionary named
'cif_core.dic' version 2.4.2 from 2011-04-26.

Automatic conversion script
Id: cif_fix_values 1891 2012-01-12 08:04:46Z andrius 
;
_cod_original_sg_symbol_H-M Pbca
_cod_database_code 7025487

loop_
_symmetry_equiv_pos_as_xyz
'x, y, z'
'-x+1/2, -y, z+1/2'
'-x, y+1/2, -z+1/2'
'x+1/2, -y+1/2, -z'
'-x, -y, -z'
'x-1/2, y, -z-1/2'
'x, -y-1/2, z-1/2'
'-x-1/2, y-1/2, z'

loop_
_atom_site_label
_atom_site_type_symbol
_atom_site_fract_x
_atom_site_fract_y
_atom_site_fract_z
_atom_site_U_iso_or_equiv
_atom_site_adp_type
_atom_site_occupancy
_atom_site_symmetry_multiplicity
_atom_site_calc_flag
_atom_site_refinement_flags
_atom_site_disorder_assembly
_atom_site_disorder_group
N1 N 0.1688(2) 0.15494(13) 0.03930(10) 0.0458(7) Uani 1 1 d . . .
O1 O 0.4068(2) 0.19841(13) 0.08346(11) 0.0765(8) Uani 1 1 d . . .
H1A H 0.3860 0.1901 0.0506 0.115 Uiso 1 1 calc R . .
O2 O 0.2812(2) 0.02940(11) 0.00213(9) 0.0584(7) Uani 1 1 d . . .
H2A H 0.2605 0.0536 0.0289 0.088 Uiso 1 1 calc R . .
C19 C 0.1881(3) 0.03325(15) -0.03950(12) 0.0420(7) Uani 1 1 d . . .
N2 N 0.3834(3) 0.18053(14) -0.03481(11) 0.0585(8) Uani 1 1 d . . .
C8 C 0.2632(4) 0.19932(16) -0.04913(13) 0.0520(9) Uani 1 1 d . . .
C18 C 0.2030(3) -0.00397(15) -0.08954(12) 0.0421(8) Uani 1 1 d . . .
C7 C 0.1741(3) 0.21265(16) -0.00008(13) 0.0540(9) Uani 1 1 d . . .
H7A H 0.2039 0.2522 0.0203 0.065 Uiso 1 1 calc R . .
H7B H 0.0877 0.2219 -0.0143 0.065 Uiso 1 1 calc R . .
C24 C 0.3158(3) -0.05371(16) -0.09700(14) 0.0511(9) Uani 1 1 d . . .
C6 C 0.1804(3) 0.17182(16) 0.09811(12) 0.0492(8) Uani 1 1 d . . .
C13 C 0.0617(3) 0.10881(17) 0.02516(13) 0.0528(9) Uani 1 1 d . . .
H13A H -0.0189 0.1339 0.0243 0.063 Uiso 1 1 calc R . .
H13B H 0.0546 0.0750 0.0547 0.063 Uiso 1 1 calc R . .
C14 C 0.0806(3) 0.07440(15) -0.03127(12) 0.0434(8) Uani 1 1 d . . .
C16 C 0.0020(3) 0.04791(16) -0.12520(13) 0.0473(8) Uani 1 1 d . A .
C27 C 0.3159(4) -0.10506(18) -0.04816(15) 0.0735(11) Uani 1 1 d . . .
H27A H 0.2349 -0.1289 -0.0478 0.110 Uiso 1 1 calc R . .
H27B H 0.3272 -0.0820 -0.0127 0.110 Uiso 1 1 calc R . .
H27C H 0.3857 -0.1364 -0.0535 0.110 Uiso 1 1 calc R . .
C15 C -0.0108(3) 0.08136(17) -0.07394(14) 0.0481(8) Uani 1 1 d . . .
C3 C 0.2196(6) 0.1969(2) 0.21257(16) 0.0904(16) Uani 1 1 d . . .
H3A H 0.2330 0.2046 0.2511 0.108 Uiso 1 1 calc R . .
C17 C 0.1084(3) 0.00552(15) -0.13104(12) 0.0475(8) Uani 1 1 d . . .
H17A H 0.1170 -0.0181 -0.1649 0.057 Uiso 1 1 calc R . .
C20 C -0.0979(4) 0.05765(19) -0.17242(15) 0.0653(11) Uani 1 1 d DU . .
C26 C 0.4450(3) -0.01593(19) -0.09780(16) 0.0728(11) Uani 1 1 d . . .
H26A H 0.4453 0.0157 -0.1287 0.109 Uiso 1 1 calc R . .
H26B H 0.5147 -0.0474 -0.1027 0.109 Uiso 1 1 calc R . .
H26C H 0.4561 0.0077 -0.0626 0.109 Uiso 1 1 calc R . .
C12 C 0.4668(4) 0.16701(19) -0.07658(16) 0.0705(11) Uani 1 1 d . . .
H12A H 0.5506 0.1540 -0.0668 0.085 Uiso 1 1 calc R . .
C9 C 0.2240(4) 0.20511(17) -0.10465(14) 0.0669(11) Uani 1 1 d . . .
H9A H 0.1400 0.2186 -0.1136 0.080 Uiso 1 1 calc R . .
C10 C 0.3127(5) 0.1903(2) -0.14700(16) 0.0829(13) Uani 1 1 d . . .
H10A H 0.2885 0.1933 -0.1850 0.100 Uiso 1 1 calc R . .
C2 C 0.3208(5) 0.20338(19) 0.17542(16) 0.0774(12) Uani 1 1 d . . .
H2C H 0.4023 0.2159 0.1886 0.093 Uiso 1 1 calc R . .
C5 C 0.0795(4) 0.16647(18) 0.13652(14) 0.0688(11) Uani 1 1 d . . .
H5A H -0.0026 0.1541 0.1239 0.083 Uiso 1 1 calc R . .
C11 C 0.4359(5) 0.1712(2) -0.13286(17) 0.0800(13) Uani 1 1 d . . .
H11A H 0.4969 0.1613 -0.1608 0.096 Uiso 1 1 calc R . .
C1 C 0.3018(4) 0.19119(16) 0.11797(13) 0.0552(9) Uani 1 1 d . . .
C25 C 0.3059(4) -0.09361(18) -0.15241(15) 0.0772(12) Uani 1 1 d . . .
H25A H 0.3054 -0.0631 -0.1840 0.116 Uiso 1 1 calc R . .
H25B H 0.2272 -0.1194 -0.1524 0.116 Uiso 1 1 calc R . .
H25C H 0.3789 -0.1233 -0.1556 0.116 Uiso 1 1 calc R . .
C4 C 0.0996(5) 0.1794(2) 0.19382(16) 0.0896(15) Uani 1 1 d . . .
H4A H 0.0310 0.1760 0.2193 0.108 Uiso 1 1 calc R . .
C23A C -0.2201(8) 0.0220(7) -0.1562(4) 0.122(4) Uani 0.60 1 d PDU A 1
H23A H -0.2528 0.0404 -0.1213 0.183 Uiso 0.60 1 calc PR A 1
H23B H -0.2023 -0.0251 -0.1512 0.183 Uiso 0.60 1 calc PR A 1
H23C H -0.2835 0.0276 -0.1857 0.183 Uiso 0.60 1 calc PR A 1
C22A C -0.0509(9) 0.0256(5) -0.2302(3) 0.094(3) Uani 0.60 1 d PDU A 1
H22A H 0.0293 0.0021 -0.2241 0.142 Uiso 0.60 1 calc PR A 1
H22B H -0.0381 0.0605 -0.2578 0.142 Uiso 0.60 1 calc PR A 1
H22C H -0.1153 -0.0054 -0.2437 0.142 Uiso 0.60 1 calc PR A 1
C21A C -0.1179(15) 0.1301(4) -0.1839(5) 0.146(5) Uani 0.60 1 d PDU A 1
H21A H -0.1474 0.1520 -0.1499 0.219 Uiso 0.60 1 calc PR A 1
H21B H -0.1816 0.1354 -0.2133 0.219 Uiso 0.60 1 calc PR A 1
H21C H -0.0375 0.1499 -0.1959 0.219 Uiso 0.60 1 calc PR A 1
C21B C -0.0345(14) 0.0966(11) -0.2190(5) 0.141(7) Uani 0.40 1 d PDU A 2
H21D H -0.0286 0.1431 -0.2082 0.212 Uiso 0.40 1 calc PR A 2
H21E H -0.0851 0.0927 -0.2531 0.212 Uiso 0.40 1 calc PR A 2
H21F H 0.0510 0.0791 -0.2256 0.212 Uiso 0.40 1 calc PR A 2
C23B C -0.2176(11) 0.1014(7) -0.1515(5) 0.087(4) Uani 0.40 1 d PDU A 2
H23D H -0.2086 0.1106 -0.1116 0.131 Uiso 0.40 1 calc PR A 2
H23E H -0.2966 0.0770 -0.1579 0.131 Uiso 0.40 1 calc PR A 2
H23F H -0.2199 0.1429 -0.1722 0.131 Uiso 0.40 1 calc PR A 2
C22B C -0.1574(19) -0.0096(7) -0.1884(8) 0.138(8) Uani 0.40 1 d PDU A 2
H22D H -0.2184 -0.0229 -0.1597 0.207 Uiso 0.40 1 calc PR A 2
H22E H -0.0903 -0.0429 -0.1913 0.207 Uiso 0.40 1 calc PR A 2
H22F H -0.2012 -0.0056 -0.2242 0.207 Uiso 0.40 1 calc PR A 2
H15A H -0.083(3) 0.1120(15) -0.0649(12) 0.054(9) Uiso 1 1 d . . .

loop_
_atom_site_aniso_label
_atom_site_aniso_U_11
_atom_site_aniso_U_22
_atom_site_aniso_U_33
_atom_site_aniso_U_23
_atom_site_aniso_U_13
_atom_site_aniso_U_12
N1 0.0466(16) 0.0517(16) 0.0390(13) -0.0002(12) 0.0012(13) 0.0012(14)
O1 0.0612(17) 0.098(2) 0.0707(16) -0.0136(15) -0.0125(14) -0.0071(16)
O2 0.0522(15) 0.0738(17) 0.0492(12) -0.0066(12) -0.0126(11) 0.0099(13)
C19 0.0382(18) 0.0446(18) 0.0432(16) 0.0029(15) -0.0068(15) -0.0001(16)
N2 0.0583(19) 0.065(2) 0.0526(17) -0.0088(15) 0.0063(16) -0.0071(16)
C8 0.066(2) 0.044(2) 0.0457(18) 0.0070(15) 0.0028(18) -0.0018(18)
C18 0.0400(19) 0.0401(18) 0.0462(17) 0.0036(14) -0.0008(15) -0.0024(15)
C7 0.060(2) 0.055(2) 0.0465(18) 0.0053(16) 0.0029(17) 0.0061(19)
C24 0.049(2) 0.047(2) 0.057(2) -0.0008(16) 0.0025(17) 0.0015(17)
C6 0.062(2) 0.0473(19) 0.0383(17) -0.0044(15) 0.0001(18) 0.0041(18)
C13 0.046(2) 0.064(2) 0.0482(19) -0.0001(17) 0.0006(16) 0.0019(18)
C14 0.0434(19) 0.0458(19) 0.0410(17) 0.0022(14) 0.0005(15) -0.0049(16)
C16 0.050(2) 0.0468(19) 0.0451(18) 0.0065(15) -0.0101(16) -0.0008(17)
C27 0.069(3) 0.062(2) 0.089(3) 0.016(2) 0.013(2) 0.017(2)
C15 0.044(2) 0.047(2) 0.053(2) -0.0002(16) -0.0042(17) 0.0038(17)
C3 0.153(5) 0.075(3) 0.043(2) -0.011(2) -0.010(3) -0.002(3)
C17 0.055(2) 0.047(2) 0.0405(17) 0.0002(15) -0.0051(16) -0.0054(18)
C20 0.073(3) 0.066(3) 0.057(2) -0.0027(19) -0.026(2) 0.011(2)
C26 0.056(2) 0.075(3) 0.088(3) -0.001(2) 0.012(2) -0.001(2)
C12 0.067(3) 0.078(3) 0.067(2) -0.010(2) 0.016(2) -0.011(2)
C9 0.091(3) 0.061(2) 0.049(2) 0.0093(18) 0.001(2) 0.006(2)
C10 0.128(4) 0.078(3) 0.043(2) 0.010(2) 0.010(3) 0.000(3)
C2 0.108(4) 0.069(3) 0.056(2) -0.008(2) -0.022(3) -0.005(3)
C5 0.079(3) 0.077(3) 0.050(2) -0.0074(19) 0.015(2) 0.000(2)
C11 0.100(4) 0.077(3) 0.063(3) -0.002(2) 0.031(3) -0.011(3)
C1 0.070(3) 0.050(2) 0.0461(19) -0.0045(16) -0.0054(19) 0.005(2)
C25 0.080(3) 0.064(3) 0.087(3) -0.021(2) 0.006(2) 0.013(2)
C4 0.135(5) 0.086(3) 0.048(2) -0.012(2) 0.023(3) -0.001(3)
C23A 0.065(6) 0.186(14) 0.115(9) 0.028(7) -0.048(6) -0.024(7)
C22A 0.108(7) 0.120(7) 0.056(4) -0.010(5) -0.033(4) 0.017(6)
C21A 0.235(15) 0.080(7) 0.123(9) 0.005(6) -0.103(9) 0.046(8)
C21B 0.132(13) 0.23(2) 0.064(9) 0.072(11) -0.007(9) 0.055(15)
C23B 0.080(9) 0.095(10) 0.087(8) 0.002(7) -0.039(7) 0.023(8)
C22B 0.168(19) 0.103(11) 0.142(16) -0.023(11) -0.104(14) 0.016(12)

loop_
_atom_type_symbol
_atom_type_description
_atom_type_scat_dispersion_real
_atom_type_scat_dispersion_imag
_atom_type_scat_source
C C 0.0033 0.0016 'International Tables Vol C Tables 4.2.6.8 and 6.1.1.4'
H H 0.0000 0.0000 'International Tables Vol C Tables 4.2.6.8 and 6.1.1.4'
N N 0.0061 0.0033 'International Tables Vol C Tables 4.2.6.8 and 6.1.1.4'
O O 0.0106 0.0060 'International Tables Vol C Tables 4.2.6.8 and 6.1.1.4'

loop_
_geom_angle_atom_site_label_1
_geom_angle_atom_site_label_2
_geom_angle_atom_site_label_3
_geom_angle
C6 N1 C13 115.3(2)
C6 N1 C7 115.0(2)
C13 N1 C7 111.7(2)
C1 O1 H1A 109.5
C19 O2 H2A 109.5
O2 C19 C14 119.3(3)
O2 C19 C18 119.6(3)
C14 C19 C18 121.0(3)
C12 N2 C8 117.9(3)
N2 C8 C9 122.5(3)
N2 C8 C7 115.0(3)
C9 C8 C7 122.5(3)
C17 C18 C19 116.2(3)
C17 C18 C24 122.5(3)
C19 C18 C24 121.3(3)
N1 C7 C8 111.7(3)
N1 C7 H7A 109.3
C8 C7 H7A 109.3
N1 C7 H7B 109.3
C8 C7 H7B 109.3
H7A C7 H7B 107.9
C26 C24 C25 107.6(3)
C26 C24 C18 110.2(3)
C25 C24 C18 112.4(3)
C26 C24 C27 109.6(3)
C25 C24 C27 107.1(3)
C18 C24 C27 110.0(3)
C5 C6 C1 118.6(3)
C5 C6 N1 123.6(3)
C1 C6 N1 117.8(3)
N1 C13 C14 112.7(3)
N1 C13 H13A 109.1
C14 C13 H13A 109.1
N1 C13 H13B 109.1
C14 C13 H13B 109.1
H13A C13 H13B 107.8
C15 C14 C19 120.0(3)
C15 C14 C13 120.4(3)
C19 C14 C13 119.5(3)
C15 C16 C17 116.9(3)
C15 C16 C20 120.6(3)
C17 C16 C20 122.5(3)
C24 C27 H27A 109.5
C24 C27 H27B 109.5
H27A C27 H27B 109.5
C24 C27 H27C 109.5
H27A C27 H27C 109.5
H27B C27 H27C 109.5
C14 C15 C16 121.3(3)
C14 C15 H15A 114.7(17)
C16 C15 H15A 124.0(17)
C4 C3 C2 120.7(4)
C4 C3 H3A 119.6
C2 C3 H3A 119.6
C16 C17 C18 124.4(3)
C16 C17 H17A 117.8
C18 C17 H17A 117.8
C21A C20 C21B 54.7(7)
C21A C20 C23A 113.0(8)
C21B C20 C23A 143.4(7)
C21A C20 C22B 139.1(7)
C21B C20 C22B 116.9(10)
C23A C20 C22B 46.0(7)
C21A C20 C16 110.5(5)
C21B C20 C16 107.7(6)
C23A C20 C16 108.8(4)
C22B C20 C16 109.9(6)
C21A C20 C22A 106.2(6)
C21B C20 C22A 56.1(7)
C23A C20 C22A 106.7(6)
C22B C20 C22A 63.6(8)
C16 C20 C22A 111.6(4)
C21A C20 C23B 54.3(6)
C21B C20 C23B 106.5(8)
C23A C20 C23B 61.7(6)
C22B C20 C23B 104.2(9)
C16 C20 C23B 111.6(5)
C22A C20 C23B 136.7(5)
C24 C26 H26A 109.5
C24 C26 H26B 109.5
H26A C26 H26B 109.5
C24 C26 H26C 109.5
H26A C26 H26C 109.5
H26B C26 H26C 109.5
N2 C12 C11 123.5(4)
N2 C12 H12A 118.2
C11 C12 H12A 118.2
C8 C9 C10 118.2(4)
C8 C9 H9A 120.9
C10 C9 H9A 120.9
C11 C10 C9 119.8(4)
C11 C10 H10A 120.1
C9 C10 H10A 120.1
C3 C2 C1 119.9(4)
C3 C2 H2C 120.1
C1 C2 H2C 120.1
C6 C5 C4 120.6(4)
C6 C5 H5A 119.7
C4 C5 H5A 119.7
C12 C11 C10 118.0(4)
C12 C11 H11A 121.0
C10 C11 H11A 121.0
O1 C1 C2 116.8(4)
O1 C1 C6 123.0(3)
C2 C1 C6 120.2(4)
C24 C25 H25A 109.5
C24 C25 H25B 109.5
H25A C25 H25B 109.5
C24 C25 H25C 109.5
H25A C25 H25C 109.5
H25B C25 H25C 109.5
C3 C4 C5 119.9(4)
C3 C4 H4A 120.0
C5 C4 H4A 120.0
C20 C23A H23A 109.5
C20 C23A H23B 109.5
H23A C23A H23B 109.5
C20 C23A H23C 109.5
H23A C23A H23C 109.5
H23B C23A H23C 109.5
C20 C22A H22A 109.5
C20 C22A H22B 109.5
H22A C22A H22B 109.5
C20 C22A H22C 109.5
H22A C22A H22C 109.5
H22B C22A H22C 109.5
C20 C21A H21A 109.5
C20 C21A H21B 109.5
H21A C21A H21B 109.5
C20 C21A H21C 109.5
H21A C21A H21C 109.5
H21B C21A H21C 109.5
C20 C21B H21D 109.5
C20 C21B H21E 109.5
H21D C21B H21E 109.5
C20 C21B H21F 109.5
H21D C21B H21F 109.5
H21E C21B H21F 109.5
C20 C23B H23D 109.5
C20 C23B H23E 109.5
H23D C23B H23E 109.5
C20 C23B H23F 109.5
H23D C23B H23F 109.5
H23E C23B H23F 109.5
C20 C22B H22D 109.5
C20 C22B H22E 109.5
H22D C22B H22E 109.5
C20 C22B H22F 109.5
H22D C22B H22F 109.5
H22E C22B H22F 109.5

loop_
_geom_bond_atom_site_label_1
_geom_bond_atom_site_label_2
_geom_bond_distance
N1 C6 1.430(4)
N1 C13 1.473(4)
N1 C7 1.476(4)
O1 C1 1.362(4)
O1 H1A 0.8200
O2 C19 1.374(3)
O2 H2A 0.8200
C19 C14 1.391(4)
C19 C18 1.400(4)
N2 C12 1.334(4)
N2 C8 1.337(4)
C8 C9 1.373(4)
C8 C7 1.499(4)
C18 C17 1.393(4)
C18 C24 1.537(4)
C7 H7A 0.9700
C7 H7B 0.9700
C24 C26 1.529(4)
C24 C25 1.530(4)
C24 C27 1.538(4)
C6 C5 1.383(4)
C6 C1 1.390(5)
C13 C14 1.507(4)
C13 H13A 0.9700
C13 H13B 0.9700
C14 C15 1.384(4)
C16 C15 1.384(4)
C16 C17 1.390(4)
C16 C20 1.528(4)
C27 H27A 0.9600
C27 H27B 0.9600
C27 H27C 0.9600
C15 H15A 0.98(3)
C3 C4 1.359(6)
C3 C2 1.368(6)
C3 H3A 0.9300
C17 H17A 0.9300
C20 C21A 1.479(8)
C20 C21B 1.493(11)
C20 C23A 1.495(9)
C20 C22B 1.518(12)
C20 C22A 1.578(7)
C20 C23B 1.587(10)
C26 H26A 0.9600
C26 H26B 0.9600
C26 H26C 0.9600
C12 C11 1.365(5)
C12 H12A 0.9300
C9 C10 1.385(5)
C9 H9A 0.9300
C10 C11 1.367(6)
C10 H10A 0.9300
C2 C1 1.388(4)
C2 H2C 0.9300
C5 C4 1.389(5)
C5 H5A 0.9300
C11 H11A 0.9300
C25 H25A 0.9600
C25 H25B 0.9600
C25 H25C 0.9600
C4 H4A 0.9300
C23A H23A 0.9600
C23A H23B 0.9600
C23A H23C 0.9600
C22A H22A 0.9600
C22A H22B 0.9600
C22A H22C 0.9600
C21A H21A 0.9600
C21A H21B 0.9600
C21A H21C 0.9600
C21B H21D 0.9600
C21B H21E 0.9600
C21B H21F 0.9600
C23B H23D 0.9600
C23B H23E 0.9600
C23B H23F 0.9600
C22B H22D 0.9600
C22B H22E 0.9600
C22B H22F 0.9600
